data_4319070
loop_
_publ_author_name
'Charlotte du Peloux'
'Anne Dolbecq'
'Pierre Mialane'
'J\'er\^ome Marrot'
'Eric Rivi\`ere'
'Francis S\'echeresse'

_publ_contact_author
;
        Pr. F. Secheresse
        Institut Lavoisier, IREM, UMR CNRS C 8637
        Universit\'e de Versailles Saint-Quentin-en-Yvelines
        45 Avenue des Etats Unis
        78035 Versailles cedex
        France
;
_publ_contact_author_email Secheres@chimie.uvsq.fr
_publ_contact_author_fax '(33) 1 39 25 43 81'
_publ_contact_author_phone '(33) 1 39 25 43 83'
_publ_section_title
;
 A New Two-Dimensional Molybdenum(V) Nickel Phosphate Built Up of
 [H18(Mo16O32)Ni16(PO4)26(OH)6(H2O)8]18- Wheels
;
_journal_name_full 'Inorganic Chemistry'
_journal_page_first 7100
_journal_page_last 7104
_journal_paper_doi 10.1021/ic0204880
_journal_volume 41
_journal_year 2002
_chemical_formula_sum 'H172 Mo16 Na6 Ni22 O216 P26'
_chemical_formula_weight 7399.20
_chemical_name_systematic
;
   ?
;
_space_group_IT_number 66
_symmetry_cell_setting orthorhombic
_symmetry_space_group_name_Hall '-C 2 2c'
_symmetry_space_group_name_H-M 'C c c m'
_atom_sites_solution_hydrogens geom
_atom_sites_solution_primary direct
_atom_sites_solution_secondary difmap
_audit_creation_method SHELXL-97
_cell_angle_alpha 90.00
_cell_angle_beta 90.00
_cell_angle_gamma 90.00
_cell_formula_units_Z 4
_cell_length_a 23.999(4)
_cell_length_b 36.595(6)
_cell_length_c 20.445(4)
_cell_measurement_reflns_used 24528
_cell_measurement_temperature 296(2)
_cell_volume 17956(5)
_computing_cell_refinement 'Bruker SMART'
_computing_data_collection 'Bruker SMART'
_computing_data_reduction 'Bruker SHELXTL'
_computing_molecular_graphics 'Diamond Brandenburg'
_computing_publication_material 'Bruker SHELXTL'
_computing_structure_refinement 'SHELXL-97 (Sheldrick, 1997)'
_computing_structure_solution 'SHELXS-97 (Sheldrick, 1990)'
_diffrn_ambient_temperature 296(2)
_diffrn_measured_fraction_theta_full 0.933
_diffrn_measured_fraction_theta_max 0.933
_diffrn_measurement_device_type 'CCD area detector'
_diffrn_measurement_method 'phi and omega scans'
_diffrn_radiation_monochromator graphite
_diffrn_radiation_source 'fine-focus sealed tube'
_diffrn_radiation_type MoK\a
_diffrn_radiation_wavelength 0.71073
_diffrn_reflns_av_R_equivalents 0.1140
_diffrn_reflns_av_sigmaI/netI 0.0998
_diffrn_reflns_limit_h_max 31
_diffrn_reflns_limit_h_min -31
_diffrn_reflns_limit_k_max 29
_diffrn_reflns_limit_k_min -50
_diffrn_reflns_limit_l_max 28
_diffrn_reflns_limit_l_min -27
_diffrn_reflns_number 61917
_diffrn_reflns_theta_full 30.01
_diffrn_reflns_theta_max 30.01
_diffrn_reflns_theta_min 1.01
_diffrn_standards_decay_% 0
_diffrn_standards_interval_count 0
_diffrn_standards_interval_time 0
_diffrn_standards_number 0
_exptl_absorpt_coefficient_mu 3.721
_exptl_absorpt_correction_T_max 0.9293
_exptl_absorpt_correction_T_min 0.5874
_exptl_absorpt_correction_type multi-scan
_exptl_absorpt_process_details 'SADABS (Sheldrick, 1996)'
_exptl_crystal_colour orange
_exptl_crystal_density_diffrn 2.737
_exptl_crystal_density_method 'not measured'
_exptl_crystal_description parallelepiped
_exptl_crystal_F_000 14576
_exptl_crystal_size_max 0.16
_exptl_crystal_size_mid 0.12
_exptl_crystal_size_min 0.02
_refine_diff_density_max 3.447
_refine_diff_density_min -1.343
_refine_diff_density_rms 0.332
_refine_ls_extinction_coef 0.000086(3)
_refine_ls_extinction_expression Fc^*^=kFc[1+0.001xFc^2^\l^3^/sin(2\q)]^-1/4^
_refine_ls_extinction_method SHELXL
_refine_ls_goodness_of_fit_ref 1.097
_refine_ls_hydrogen_treatment mixed
_refine_ls_matrix_type full
_refine_ls_number_parameters 741
_refine_ls_number_reflns 12560
_refine_ls_number_restraints 0
_refine_ls_restrained_S_all 1.097
_refine_ls_R_factor_all 0.1447
_refine_ls_R_factor_gt 0.0753
_refine_ls_shift/su_max 0.013
_refine_ls_shift/su_mean 0.000
_refine_ls_structure_factor_coef Fsqd
_refine_ls_weighting_details 'calc w=1/[\s^2^(Fo^2^)+(0.0730P)^2^+531.1516P] where P=(Fo^2^+2Fc^2^)/3'
_refine_ls_weighting_scheme calc
_refine_ls_wR_factor_gt 0.1619
_refine_ls_wR_factor_ref 0.1993
_reflns_number_gt 7601
_reflns_number_total 12560
_reflns_threshold_expression >2sigma(I)
_cod_data_source_file ic0204880.cif
_cod_data_source_block cap5
_cod_depositor_comments
;
The following automatic conversions were performed:

'_symmetry_cell_setting' value 'Orthorhombic' changed to
'orthorhombic' according to the built-in table from CIF Core
dictionary named 'cif_core.dic' version 2.4.1 from 2010-06-29.

Automatic conversion script
Id: cif_fix_values 1646 2011-03-28 12:23:43Z adriana 
;
_cod_database_code 4319070

loop_
_symmetry_equiv_pos_as_xyz
'x, y, z'
'-x, -y, z'
'-x, y, -z+1/2'
'x, -y, -z+1/2'
'x+1/2, y+1/2, z'
'-x+1/2, -y+1/2, z'
'-x+1/2, y+1/2, -z+1/2'
'x+1/2, -y+1/2, -z+1/2'
'-x, -y, -z'
'x, y, -z'
'x, -y, z-1/2'
'-x, y, z-1/2'
'-x+1/2, -y+1/2, -z'
'x+1/2, y+1/2, -z'
'x+1/2, -y+1/2, z-1/2'
'-x+1/2, y+1/2, z-1/2'

loop_
_atom_site_label
_atom_site_type_symbol
_atom_site_fract_x
_atom_site_fract_y
_atom_site_fract_z
_atom_site_U_iso_or_equiv
_atom_site_adp_type
_atom_site_occupancy
_atom_site_symmetry_multiplicity
_atom_site_calc_flag
_atom_site_refinement_flags
_atom_site_disorder_assembly
_atom_site_disorder_group
Mo1 Mo 0.137422(14) 0.144299(10) 0.158251(17) 0.02009(8) Uani 1 1 d . . .
Mo2 Mo 0.013937(14) 0.357217(9) 0.106748(17) 0.01793(8) Uani 1 1 d . . .
Mo3 Mo 0.094037(14) 0.319647(9) 0.158796(17) 0.01977(8) Uani 1 1 d . . .
Mo4 Mo 0.084127(14) 0.090154(10) 0.104938(19) 0.02276(9) Uani 1 1 d . . .
Ni1 Ni 0.23241(2) 0.081004(14) 0.06875(3) 0.02079(13) Uani 1 1 d . . .
Ni2 Ni -0.01635(2) 0.261266(14) 0.07813(3) 0.02080(13) Uani 1 1 d . . .
Ni3 Ni 0.35394(2) 0.097063(14) 0.06913(2) 0.01871(12) Uani 1 1 d . . .
Ni4 Ni 0.00401(2) 0.175403(15) 0.07971(3) 0.02562(14) Uani 1 1 d . . .
Ni5 Ni 0.5000 0.0000 0.07695(4) 0.0288(2) Uani 1 2 d S . .
Ni6 Ni 0.13603(5) -0.05535(4) -0.05504(7) 0.0199(3) Uani 0.38 1 d P . .
Ni7 Ni 0.2500 0.2500 0.0000 0.0261(3) Uani 1 4 d S . .
Ni8 Ni 0.28949(7) 0.16986(4) 0.44637(10) 0.0386(5) Uani 0.38 1 d P . .
P1 P -0.08090(6) 0.32593(4) 0.0000 0.0204(4) Uani 1 2 d S . .
P2 P 0.11306(6) 0.33012(4) 0.0000 0.0182(4) Uani 1 2 d S . .
P3 P 0.47253(6) 0.07442(4) 0.0000 0.0171(3) Uani 1 2 d S . .
P4 P 0.16107(7) 0.14023(4) 0.0000 0.0244(4) Uani 1 2 d S . .
P5 P 0.22221(4) 0.35786(3) 0.17565(5) 0.0221(3) Uani 1 1 d . . .
P6 P 0.13650(7) 0.02982(4) 0.0000 0.0248(4) Uani 1 2 d S . .
P7 P 0.07827(4) 0.22836(3) 0.17888(5) 0.0205(3) Uani 1 1 d . . .
P8 P -0.09836(6) 0.20968(4) 0.0000 0.0244(4) Uani 1 2 d S . .
P9 P -0.02297(6) 0.09696(4) 0.0000 0.0279(4) Uani 1 2 d S . .
P10 P 0.30624(6) 0.03474(4) 0.16321(6) 0.0344(3) Uani 1 1 d . . .
O1 O 0.16331(11) 0.09772(8) 0.11940(13) 0.0225(7) Uani 1 1 d . . .
O2 O 0.06300(11) 0.14079(8) 0.11962(14) 0.0246(8) Uani 1 1 d . . .
O3 O 0.22003(12) 0.15957(8) 0.17356(15) 0.0271(8) Uani 1 1 d . . .
O4 O 0.12325(12) 0.19900(8) 0.17483(15) 0.0281(8) Uani 1 1 d . . .
O5 O 0.15713(12) 0.16532(7) 0.06064(14) 0.0224(7) Uani 1 1 d . . .
O6 O -0.06040(12) 0.34606(8) 0.06187(14) 0.0231(7) Uani 1 1 d . . .
O7 O 0.00485(12) 0.40726(7) 0.06191(14) 0.0225(7) Uani 1 1 d . . .
O8 O 0.05142(16) 0.34334(10) 0.0000 0.0190(10) Uani 1 2 d S . .
O9 O -0.01623(12) 0.37223(8) 0.17567(14) 0.0246(8) Uani 1 1 d . . .
O10 O 0.09192(11) 0.36967(7) 0.12175(13) 0.0204(7) Uani 1 1 d . . .
O11 O 0.11038(13) 0.26443(8) 0.16975(16) 0.0308(9) Uani 1 1 d . . .
O12 O 0.02298(11) 0.30508(7) 0.11899(13) 0.0201(7) Uani 1 1 d . . .
O13 O 0.06412(14) 0.06961(9) 0.17552(16) 0.0360(9) Uani 1 1 d . . .
O14 O 0.00848(12) 0.08335(8) 0.06141(17) 0.0330(9) Uani 1 1 d . . .
O15 O 0.10422(12) 0.04176(8) 0.06207(16) 0.0307(9) Uani 1 1 d . . .
O16 O 0.25167(14) 0.03810(9) 0.12531(18) 0.0410(10) Uani 1 1 d . . .
O17 O 0.17960(12) 0.32653(8) 0.17384(16) 0.0302(8) Uani 1 1 d . . .
O18 O 0.12391(12) 0.30620(7) 0.06008(14) 0.0234(7) Uani 1 1 d . . .
O19 O 0.07811(13) 0.32590(9) 0.23827(15) 0.0325(9) Uani 1 1 d . . .
O20 O 0.10956(17) 0.11285(12) 0.0000 0.0263(11) Uani 1 2 d S . .
O21 O 0.28568(11) 0.11505(8) 0.11954(13) 0.0221(7) Uani 1 1 d . . .
O22 O 0.03824(17) 0.25454(11) 0.0000 0.0234(11) Uani 1 2 d S . .
O23 O 0.19354(17) 0.04770(12) 0.0000 0.0273(12) Uani 1 2 d S . .
O24 O 0.29845(15) 0.07180(11) 0.0000 0.0204(10) Uani 1 2 d S . .
O25 O -0.05576(17) 0.28698(11) 0.0000 0.0224(11) Uani 1 2 d S . .
O26 O -0.05985(12) 0.21355(8) 0.05991(15) 0.0270(8) Uani 1 1 d . . .
O27 O -0.07753(13) 0.27133(9) 0.14926(15) 0.0335(9) Uani 1 1 d . . .
O28 O 0.03218(12) 0.22310(8) 0.12849(15) 0.0271(8) Uani 1 1 d . . .
O29 O 0.40915(16) 0.07540(10) 0.0000 0.0196(10) Uani 1 2 d S . .
O30 O 0.34723(17) 0.13670(11) 0.0000 0.0224(11) Uani 1 2 d S . .
O31 O 0.35671(13) 0.05157(8) 0.12636(15) 0.0297(8) Uani 1 1 d . . .
O32 O 0.05044(17) 0.18978(11) 0.0000 0.0272(11) Uani 1 2 d S . .
O33 O -0.04958(15) 0.15716(11) 0.15110(18) 0.0561(12) Uani 1 1 d . . .
O34 O 0.4977(2) 0.03852(10) 0.15087(17) 0.0536(12) Uani 1 1 d . . .
O35 O 0.49581(16) 0.03522(10) 0.0000 0.0199(10) Uani 1 2 d S . .
O36 O 0.58590(14) 0.00418(10) 0.07250(19) 0.0473(11) Uani 1 1 d . . .
O37 O -0.14347(17) 0.32478(12) 0.0000 0.0307(12) Uani 1 2 d S . .
O38 O -0.0255(2) 0.13932(13) 0.0000 0.0403(15) Uani 1 2 d S . .
O39 O 0.21526(15) 0.37892(10) 0.24179(15) 0.0420(10) Uani 1 1 d . . .
O40 O 0.14073(19) -0.01184(11) 0.0000 0.0369(14) Uani 1 2 d S . .
O41 O 0.05244(13) 0.22675(9) 0.24857(15) 0.0349(9) Uani 1 1 d . . .
O42 O -0.14890(17) 0.23410(11) 0.0000 0.0343(13) Uani 1 2 d S . .
O43 O -0.12276(18) 0.16910(12) 0.0000 0.0378(14) Uani 1 2 d S . .
O44 O -0.08054(19) 0.08104(13) 0.0000 0.0449(16) Uani 1 2 d S . .
O45 O 0.29891(19) 0.05066(12) 0.23225(18) 0.0635(14) Uani 1 1 d . . .
O46 O 0.32038(16) -0.00735(10) 0.17080(19) 0.0550(12) Uani 1 1 d . . .
O47 O 0.1693(3) 0.23933(17) 0.0286(4) 0.050(2) Uani 0.50 1 d P . .
O48 O 0.3244(2) 0.22250(10) 0.41397(18) 0.0557(13) Uani 1 1 d . . .
O49 O 0.3349(3) 0.1561(3) 0.3587(4) 0.081(3) Uani 0.50 1 d P . .
O50 O 0.2137(4) -0.1542(3) -0.1077(7) 0.113(5) Uani 0.50 1 d P . .
O51 O 0.21787(16) 0.11968(11) 0.0000 0.0252(11) Uani 1 2 d S . .
O52 O 0.12606(13) 0.13150(9) 0.23593(16) 0.0351(9) Uani 1 1 d . . .
O53 O 0.2022(2) -0.07781(16) 0.0000 0.060(2) Uani 1 2 d S . .
O54 O 0.0691(3) -0.02987(17) -0.0997(4) 0.0464(19) Uani 0.50 1 d P . .
O55 O 0.2709(4) 0.1173(3) 0.5000 0.041(2) Uiso 0.50 2 d SP . .
O56 O 0.1883(3) -0.0288(2) -0.1222(5) 0.103(3) Uani 0.50 1 d P . .
O57 O 0.1375(4) -0.1017(3) -0.1190(5) 0.072(3) Uiso 0.50 1 d P . .
O58 O 0.2252(4) -0.0222(3) -0.0718(5) 0.084(3) Uiso 0.50 1 d P . .
O59 O 0.2450(5) 0.1951(3) 0.5000 0.053(3) Uiso 0.50 2 d SP . .
O60 O 0.2590(3) 0.2088(2) 0.0669(4) 0.0484(19) Uiso 0.50 1 d P . .
O1W O 0.0000 0.11928(15) 0.2500 0.0527(17) Uani 1 2 d S . .
O2W O -0.0821(3) 0.42075(19) 0.2510(3) 0.047(2) Uani 0.50 1 d P . .
O3W O 0.1772(3) 0.0518(2) 0.2481(4) 0.143(3) Uani 1 1 d . . .
O4W O 0.4319(5) 0.0000 0.2500 0.186(7) Uani 1 2 d S . .
O5W O 0.2218(4) 0.2435(3) 0.2132(6) 0.106(5) Uani 0.50 1 d P . .
O6W O 0.1568(7) -0.1991(3) -0.1761(5) 0.144(5) Uani 0.50 1 d P . .
O7W O 0.6211(7) 0.0807(4) 0.1043(8) 0.049(4) Uiso 0.25 1 d P . .
O8W O -0.1229(7) 0.4217(5) 0.0492(9) 0.063(5) Uiso 0.25 1 d P . .
O9W O 0.1985(7) -0.1246(5) -0.0780(9) 0.060(5) Uiso 0.25 1 d P . .
O10W O 0.0631(10) -0.0046(9) -0.2316(13) 0.125(9) Uiso 0.25 1 d P . .
Na1 Na 0.2042(3) 0.2336(3) 0.1610(4) 0.059(3) Uani 0.25 1 d P . .
Na2 Na -0.1037(6) 0.4500(5) 0.1624(7) 0.136(6) Uani 0.25 1 d P . .
Na3 Na 0.2906(4) -0.0123(2) 0.0000 0.082(3) Uani 0.50 2 d SP . .
Na4 Na 0.0000 0.0000 -0.024(2) 0.19(2) Uani 0.25 2 d SP . .
Na5 Na 0.2769(9) 0.2564(7) 0.3390(8) 0.280(9) Uani 0.25 1 d P . .
Na6 Na -0.2148(17) 0.4238(11) 0.064(2) 0.147(13) Uiso 0.13 1 d P . .
Na7 Na 0.2582(12) -0.0704(7) -0.1248(13) 0.091(8) Uiso 0.13 1 d P . .
Na8 Na 0.2013(10) -0.1082(7) -0.1867(12) 0.076(6) Uiso 0.13 1 d P . .

loop_
_atom_site_aniso_label
_atom_site_aniso_U_11
_atom_site_aniso_U_22
_atom_site_aniso_U_33
_atom_site_aniso_U_23
_atom_site_aniso_U_13
_atom_site_aniso_U_12
Mo1 0.01779(15) 0.02210(16) 0.02037(15) 0.00263(14) 0.00321(14) 0.00444(13)
Mo2 0.01708(14) 0.01742(14) 0.01928(15) 0.00191(14) 0.00165(13) 0.00121(12)
Mo3 0.01907(15) 0.02002(15) 0.02021(15) 0.00304(14) 0.00109(14) 0.00207(13)
Mo4 0.01625(15) 0.02102(16) 0.03102(18) 0.00309(15) 0.00420(15) 0.00134(13)
Ni1 0.0163(2) 0.0235(2) 0.0226(2) 0.0033(2) 0.0016(2) 0.0026(2)
Ni2 0.0205(2) 0.0197(2) 0.0223(2) 0.0013(2) 0.0001(2) 0.0019(2)
Ni3 0.0165(2) 0.0204(2) 0.0192(2) 0.0008(2) 0.0009(2) 0.00117(19)
Ni4 0.0239(3) 0.0223(2) 0.0306(3) 0.0046(2) 0.0015(2) 0.0032(2)
Ni5 0.0441(5) 0.0198(4) 0.0226(4) 0.000 0.000 0.0048(3)
Ni6 0.0128(6) 0.0141(6) 0.0327(7) -0.0086(6) 0.0087(6) -0.0093(5)
Ni7 0.0219(5) 0.0238(5) 0.0326(6) 0.000 0.000 0.0024(4)
Ni8 0.0219(7) 0.0253(8) 0.0687(11) -0.0075(8) -0.0203(8) -0.0002(6)
P1 0.0150(6) 0.0190(7) 0.0274(7) 0.000 0.000 0.0010(5)
P2 0.0156(6) 0.0179(6) 0.0211(7) 0.000 0.000 0.0027(5)
P3 0.0138(6) 0.0174(6) 0.0202(6) 0.000 0.000 0.0016(5)
P4 0.0225(7) 0.0235(7) 0.0272(7) 0.000 0.000 -0.0016(6)
P5 0.0189(5) 0.0271(5) 0.0204(5) 0.0005(4) -0.0003(4) 0.0022(4)
P6 0.0206(7) 0.0162(7) 0.0375(8) 0.000 0.000 0.0020(6)
P7 0.0214(5) 0.0191(5) 0.0210(5) 0.0007(4) 0.0018(4) 0.0051(4)
P8 0.0148(6) 0.0190(7) 0.0394(9) 0.000 0.000 -0.0013(6)
P9 0.0151(7) 0.0157(7) 0.0529(10) 0.000 0.000 0.0020(6)
P10 0.0366(6) 0.0351(6) 0.0316(6) 0.0102(5) 0.0068(5) 0.0103(5)
O1 0.0187(13) 0.0275(14) 0.0213(13) 0.0045(12) 0.0034(11) 0.0058(11)
O2 0.0183(13) 0.0229(14) 0.0327(15) 0.0036(13) 0.0070(12) 0.0013(11)
O3 0.0185(14) 0.0312(15) 0.0315(15) -0.0069(13) 0.0002(12) 0.0029(12)
O4 0.0250(14) 0.0257(14) 0.0337(16) -0.0060(13) -0.0035(13) 0.0123(12)
O5 0.0227(13) 0.0189(13) 0.0254(14) -0.0029(12) 0.0018(12) -0.0020(11)
O6 0.0195(13) 0.0221(13) 0.0276(14) -0.0019(12) -0.0022(12) -0.0007(11)
O7 0.0243(13) 0.0180(13) 0.0253(14) 0.0032(12) 0.0046(12) 0.0041(11)
O8 0.0236(19) 0.0167(18) 0.0168(17) 0.000 0.000 0.0057(15)
O9 0.0270(14) 0.0229(14) 0.0239(14) -0.0020(12) 0.0046(12) 0.0040(12)
O10 0.0182(13) 0.0229(13) 0.0200(13) 0.0017(11) 0.0003(11) 0.0016(11)
O11 0.0321(16) 0.0179(14) 0.0423(18) 0.0051(13) -0.0027(14) 0.0052(12)
O12 0.0177(12) 0.0175(12) 0.0252(14) 0.0027(11) 0.0065(11) 0.0011(11)
O13 0.0359(17) 0.0329(16) 0.0393(17) 0.0126(14) 0.0136(14) 0.0021(14)
O14 0.0198(14) 0.0340(16) 0.0453(18) -0.0015(15) 0.0012(14) -0.0059(13)
O15 0.0188(14) 0.0277(15) 0.0456(18) -0.0011(15) 0.0025(14) -0.0049(12)
O16 0.0293(16) 0.0422(18) 0.051(2) 0.0177(16) -0.0025(16) -0.0068(15)
O17 0.0199(14) 0.0260(15) 0.0446(18) 0.0088(14) -0.0059(14) -0.0003(12)
O18 0.0241(14) 0.0173(13) 0.0287(15) 0.0067(12) 0.0036(12) 0.0043(11)
O19 0.0302(16) 0.0437(18) 0.0235(15) -0.0011(14) 0.0025(13) 0.0031(14)
O20 0.0186(19) 0.035(2) 0.026(2) 0.000 0.000 -0.0031(18)
O21 0.0164(12) 0.0273(14) 0.0225(14) -0.0038(12) 0.0034(11) 0.0039(11)
O22 0.025(2) 0.0206(19) 0.025(2) 0.000 0.000 -0.0007(17)
O23 0.020(2) 0.031(2) 0.031(2) 0.000 0.000 -0.0038(18)
O24 0.0145(17) 0.0247(19) 0.0221(19) 0.000 0.000 -0.0054(15)
O25 0.0222(19) 0.0227(19) 0.0223(19) 0.000 0.000 -0.0007(16)
O26 0.0214(14) 0.0220(14) 0.0376(16) 0.0053(13) 0.0028(13) 0.0007(12)
O27 0.0335(16) 0.0336(17) 0.0335(16) 0.0004(14) 0.0159(14) -0.0011(14)
O28 0.0279(15) 0.0261(14) 0.0273(14) 0.0049(13) -0.0050(13) 0.0072(12)
O29 0.0216(19) 0.0209(19) 0.0161(17) 0.000 0.000 0.0004(16)
O30 0.0232(19) 0.025(2) 0.0187(18) 0.000 0.000 -0.0041(17)
O31 0.0298(15) 0.0301(15) 0.0293(15) 0.0109(13) 0.0010(14) 0.0047(13)
O32 0.025(2) 0.028(2) 0.028(2) 0.000 0.000 -0.0082(18)
O33 0.046(2) 0.067(2) 0.055(2) 0.0307(19) 0.0260(17) 0.0228(18)
O34 0.093(3) 0.0327(18) 0.0352(18) -0.0079(16) -0.001(2) 0.013(2)
O35 0.0222(19) 0.0175(18) 0.0201(18) 0.000 0.000 0.0033(16)
O36 0.0381(18) 0.0370(18) 0.067(2) -0.0016(18) -0.0227(17) 0.0017(16)
O37 0.0164(19) 0.034(2) 0.042(2) 0.000 0.000 -0.0036(18)
O38 0.030(2) 0.031(2) 0.060(3) 0.000 0.000 0.004(2)
O39 0.053(2) 0.052(2) 0.0202(15) -0.0079(15) 0.0018(15) 0.0124(17)
O40 0.037(2) 0.014(2) 0.059(3) 0.000 0.000 0.0019(18)
O41 0.0296(16) 0.054(2) 0.0215(14) -0.0042(15) 0.0080(13) -0.0004(15)
O42 0.0150(19) 0.022(2) 0.066(3) 0.000 0.000 0.0011(17)
O43 0.017(2) 0.019(2) 0.077(3) 0.000 0.000 -0.0035(17)
O44 0.021(2) 0.036(3) 0.078(4) 0.000 0.000 -0.0138(19)
O45 0.087(3) 0.075(3) 0.0286(19) 0.0069(19) 0.007(2) 0.030(2)
O46 0.051(2) 0.048(2) 0.066(2) 0.0304(18) 0.0211(19) 0.0134(18)
O47 0.034(3) 0.028(3) 0.089(6) 0.010(3) 0.025(3) -0.004(3)
O48 0.093(3) 0.0331(19) 0.041(2) -0.0074(17) 0.006(2) -0.006(2)
O49 0.023(4) 0.164(7) 0.054(4) -0.078(4) 0.006(3) -0.010(4)
O50 0.055(5) 0.108(8) 0.177(12) 0.008(8) 0.020(7) 0.043(5)
O51 0.0200(19) 0.029(2) 0.026(2) 0.000 0.000 0.0096(17)
O52 0.0304(16) 0.0424(18) 0.0324(17) 0.0026(15) 0.0052(14) 0.0050(14)
O53 0.028(3) 0.061(4) 0.090(4) 0.000 0.000 -0.006(3)
O54 0.036(3) 0.039(3) 0.065(4) 0.037(3) -0.023(3) -0.026(3)
O56 0.066(4) 0.108(5) 0.134(6) -0.096(4) 0.068(4) -0.080(3)
O1W 0.048(3) 0.061(3) 0.050(3) 0.000 0.025(2) 0.000
O2W 0.060(4) 0.051(4) 0.030(3) 0.006(3) 0.023(3) 0.035(3)
O3W 0.120(5) 0.160(6) 0.151(5) 0.067(5) 0.029(5) 0.027(5)
O4W 0.120(8) 0.338(18) 0.101(7) -0.007(10) 0.000 0.000
O5W 0.079(7) 0.113(9) 0.124(9) -0.001(8) 0.016(7) -0.011(7)
O6W 0.250(13) 0.106(9) 0.076(6) 0.022(6) -0.092(7) 0.016(9)
Na1 0.027(4) 0.111(7) 0.040(4) 0.009(5) 0.008(3) -0.036(4)
Na2 0.080(7) 0.201(13) 0.127(10) 0.075(10) 0.047(7) 0.069(8)
Na3 0.092(6) 0.062(5) 0.093(6) 0.000 0.000 -0.015(4)
Na4 0.047(7) 0.039(6) 0.49(7) 0.000 0.000 -0.024(6)
Na5 0.42(2) 0.264(13) 0.154(10) -0.121(12) -0.187(11) 0.257(13)

loop_
_atom_type_symbol
_atom_type_description
_atom_type_scat_dispersion_real
_atom_type_scat_dispersion_imag
_atom_type_scat_source
O O 0.0106 0.0060 'International Tables Vol C Tables 4.2.6.8 and 6.1.1.4'
Na Na 0.0362 0.0249 'International Tables Vol C Tables 4.2.6.8 and 6.1.1.4'
P P 0.1023 0.0942 'International Tables Vol C Tables 4.2.6.8 and 6.1.1.4'
Ni Ni 0.3393 1.1124 'International Tables Vol C Tables 4.2.6.8 and 6.1.1.4'
Mo Mo -1.6832 0.6857 'International Tables Vol C Tables 4.2.6.8 and 6.1.1.4'
H H 0.0000 0.0000 'International Tables Vol C Tables 4.2.6.8 and 6.1.1.4'

loop_
_geom_angle_atom_site_label_1
_geom_angle_atom_site_label_2
_geom_angle_atom_site_label_3
_geom_angle
_geom_angle_site_symmetry_1
_geom_angle_site_symmetry_3
_geom_angle_publ_flag
O52 Mo1 O2 102.44(14) . . ?
O52 Mo1 O1 100.97(14) . . ?
O2 Mo1 O1 93.90(12) . . ?
O52 Mo1 O4 95.10(14) . . ?
O2 Mo1 O4 88.82(12) . . ?
O1 Mo1 O4 162.70(12) . . ?
O52 Mo1 O3 95.01(14) . . ?
O2 Mo1 O3 161.20(12) . . ?
O1 Mo1 O3 89.58(11) . . ?
O4 Mo1 O3 82.62(12) . . ?
O52 Mo1 O5 174.47(14) . . ?
O2 Mo1 O5 81.52(11) . . ?
O1 Mo1 O5 82.48(11) . . ?
O4 Mo1 O5 81.04(11) . . ?
O3 Mo1 O5 80.63(11) . . ?
O52 Mo1 Mo4 95.98(12) . . ?
O2 Mo1 Mo4 48.04(8) . . ?
O1 Mo1 Mo4 47.92(8) . . ?
O4 Mo1 Mo4 136.84(8) . . ?
O3 Mo1 Mo4 137.40(8) . . ?
O5 Mo1 Mo4 89.54(7) . . ?
O52 Mo1 Na1 107.91(18) . . ?
O2 Mo1 Na1 117.84(16) . . ?
O1 Mo1 Na1 129.85(16) . . ?
O4 Mo1 Na1 36.61(16) . . ?
O3 Mo1 Na1 48.53(16) . . ?
O5 Mo1 Na1 66.66(15) . . ?
Mo4 Mo1 Na1 155.22(14) . . ?
O9 Mo2 O12 105.22(13) . . ?
O9 Mo2 O10 101.87(13) . . ?
O12 Mo2 O10 95.88(11) . . ?
O9 Mo2 O6 93.77(13) . . ?
O12 Mo2 O6 87.65(11) . . ?
O10 Mo2 O6 162.40(11) . . ?
O9 Mo2 O7 92.12(12) . . ?
O12 Mo2 O7 161.00(11) . . ?
O10 Mo2 O7 87.93(11) . . ?
O6 Mo2 O7 83.43(11) . . ?
O9 Mo2 O8 171.63(13) . . ?
O12 Mo2 O8 82.41(12) . . ?
O10 Mo2 O8 80.43(12) . . ?
O6 Mo2 O8 82.97(12) . . ?
O7 Mo2 O8 79.87(11) . . ?
O9 Mo2 Mo3 98.57(10) . . ?
O12 Mo2 Mo3 48.79(8) . . ?
O10 Mo2 Mo3 49.29(8) . . ?
O6 Mo2 Mo3 136.43(8) . . ?
O7 Mo2 Mo3 137.14(8) . . ?
O8 Mo2 Mo3 89.04(8) . . ?
O19 Mo3 O12 103.86(13) . . ?
O19 Mo3 O10 103.72(14) . . ?
O12 Mo3 O10 94.02(11) . . ?
O19 Mo3 O11 94.09(14) . . ?
O12 Mo3 O11 86.81(12) . . ?
O10 Mo3 O11 161.39(12) . . ?
O19 Mo3 O17 93.70(14) . . ?
O12 Mo3 O17 161.16(12) . . ?
O10 Mo3 O17 88.29(11) . . ?
O11 Mo3 O17 85.16(12) . . ?
O19 Mo3 O18 171.94(13) . . ?
O12 Mo3 O18 80.90(11) . . ?
O10 Mo3 O18 82.20(11) . . ?
O11 Mo3 O18 79.57(11) . . ?
O17 Mo3 O18 80.90(12) . . ?
O19 Mo3 Mo2 98.95(11) . . ?
O12 Mo3 Mo2 47.90(8) . . ?
O10 Mo3 Mo2 48.25(8) . . ?
O11 Mo3 Mo2 134.63(9) . . ?
O17 Mo3 Mo2 136.44(8) . . ?
O18 Mo3 Mo2 89.07(7) . . ?
O13 Mo4 O1 102.16(14) . . ?
O13 Mo4 O2 102.55(14) . . ?
O1 Mo4 O2 95.49(12) . . ?
O13 Mo4 O15 92.73(14) . . ?
O1 Mo4 O15 87.58(12) . . ?
O2 Mo4 O15 163.36(13) . . ?
O13 Mo4 O14 93.74(15) . . ?
O1 Mo4 O14 162.84(12) . . ?
O2 Mo4 O14 87.22(12) . . ?
O15 Mo4 O14 85.22(12) . . ?
O13 Mo4 O20 173.68(15) . . ?
O1 Mo4 O20 80.60(12) . . ?
O2 Mo4 O20 82.73(13) . . ?
O15 Mo4 O20 81.64(14) . . ?
O14 Mo4 O20 82.96(13) . . ?
O13 Mo4 Mo1 96.92(11) . . ?
O1 Mo4 Mo1 49.15(8) . . ?
O2 Mo4 Mo1 48.45(8) . . ?
O15 Mo4 Mo1 136.73(8) . . ?
O14 Mo4 Mo1 135.66(9) . . ?
O20 Mo4 Mo1 89.18(9) . . ?
O16 Ni1 O51 171.07(13) . . ?
O16 Ni1 O1 97.41(13) . . ?
O51 Ni1 O1 90.15(12) . . ?
O16 Ni1 O21 92.28(13) . . ?
O51 Ni1 O21 91.95(13) . . ?
O1 Ni1 O21 93.83(11) . . ?
O16 Ni1 O23 91.97(14) . . ?
O51 Ni1 O23 82.14(13) . . ?
O1 Ni1 O23 98.83(13) . . ?
O21 Ni1 O23 166.02(12) . . ?
O16 Ni1 O24 94.86(14) . . ?
O51 Ni1 O24 77.42(13) . . ?
O1 Ni1 O24 167.49(12) . . ?
O21 Ni1 O24 88.10(12) . . ?
O23 Ni1 O24 78.27(13) . . ?
O16 Ni1 Ni1 125.24(10) . 10 ?
O51 Ni1 Ni1 46.05(8) . 10 ?
O1 Ni1 Ni1 120.36(8) . 10 ?
O21 Ni1 Ni1 120.19(8) . 10 ?
O23 Ni1 Ni1 47.51(8) . 10 ?
O24 Ni1 Ni1 49.06(7) . 10 ?
O16 Ni1 Ni3 85.82(10) . . ?
O51 Ni1 Ni3 91.87(11) . . ?
O1 Ni1 Ni3 137.16(8) . . ?
O21 Ni1 Ni3 43.33(8) . . ?
O23 Ni1 Ni3 123.84(10) . . ?
O24 Ni1 Ni3 46.24(8) . . ?
Ni1 Ni1 Ni3 90.152(14) 10 . ?
O12 Ni2 O26 166.20(12) . . ?
O12 Ni2 O22 96.66(13) . . ?
O26 Ni2 O22 94.57(14) . . ?
O12 Ni2 O25 99.74(13) . . ?
O26 Ni2 O25 90.80(14) . . ?
O22 Ni2 O25 75.54(13) . . ?
O12 Ni2 O28 93.77(11) . . ?
O26 Ni2 O28 78.81(12) . . ?
O22 Ni2 O28 87.04(13) . . ?
O25 Ni2 O28 159.00(12) . . ?
O12 Ni2 O27 84.38(12) . . ?
O26 Ni2 O27 85.40(12) . . ?
O22 Ni2 O27 173.27(13) . . ?
O25 Ni2 O27 97.73(13) . . ?
O28 Ni2 O27 99.54(12) . . ?
O30 Ni3 O31 170.48(12) . . ?
O30 Ni3 O21 93.28(13) . . ?
O31 Ni3 O21 89.98(12) . . ?
O30 Ni3 O10 89.51(12) . 6 ?
O31 Ni3 O10 99.26(12) . 6 ?
O21 Ni3 O10 92.95(11) . 6 ?
O30 Ni3 O29 81.42(13) . . ?
O31 Ni3 O29 93.31(12) . . ?
O21 Ni3 O29 165.83(12) . . ?
O10 Ni3 O29 100.10(12) 6 . ?
O30 Ni3 O24 78.50(13) . . ?
O31 Ni3 O24 92.66(12) . . ?
O21 Ni3 O24 88.48(12) . . ?
O10 Ni3 O24 167.99(11) 6 . ?
O29 Ni3 O24 77.60(12) . . ?
O30 Ni3 Ni3 45.92(8) . 10 ?
O31 Ni3 Ni3 125.08(9) . 10 ?
O21 Ni3 Ni3 120.28(8) . 10 ?
O10 Ni3 Ni3 121.14(7) 6 10 ?
O29 Ni3 Ni3 47.53(7) . 10 ?
O24 Ni3 Ni3 48.92(7) . 10 ?
O30 Ni3 Ni1 93.52(11) . . ?
O31 Ni3 Ni1 82.65(9) . . ?
O21 Ni3 Ni1 43.89(8) . . ?
O10 Ni3 Ni1 136.83(8) 6 . ?
O29 Ni3 Ni1 122.95(10) . . ?
O24 Ni3 Ni1 46.08(8) . . ?
Ni3 Ni3 Ni1 89.848(14) 10 . ?
O32 Ni4 O33 172.18(15) . . ?
O32 Ni4 O2 95.70(14) . . ?
O33 Ni4 O2 87.08(13) . . ?
O32 Ni4 O26 94.16(14) . . ?
O33 Ni4 O26 84.08(14) . . ?
O2 Ni4 O26 167.79(12) . . ?
O32 Ni4 O28 89.39(13) . . ?
O33 Ni4 O28 97.62(14) . . ?
O2 Ni4 O28 95.76(11) . . ?
O26 Ni4 O28 77.14(11) . . ?
O32 Ni4 O38 74.99(14) . . ?
O33 Ni4 O38 97.40(15) . . ?
O2 Ni4 O38 98.29(14) . . ?
O26 Ni4 O38 91.21(15) . . ?
O28 Ni4 O38 159.89(13) . . ?
O35 Ni5 O35 78.82(17) . 9_655 ?
O35 Ni5 O34 97.58(13) . . ?
O35 Ni5 O34 176.09(14) 9_655 . ?
O35 Ni5 O34 176.09(14) . 2_655 ?
O35 Ni5 O34 97.58(13) 9_655 2_655 ?
O34 Ni5 O34 86.1(2) . 2_655 ?
O35 Ni5 O36 88.19(15) . . ?
O35 Ni5 O36 87.91(15) 9_655 . ?
O34 Ni5 O36 90.46(17) . . ?
O34 Ni5 O36 93.23(17) 2_655 . ?
O35 Ni5 O36 87.91(15) . 2_655 ?
O35 Ni5 O36 88.19(15) 9_655 2_655 ?
O34 Ni5 O36 93.23(17) . 2_655 ?
O34 Ni5 O36 90.46(17) 2_655 2_655 ?
O36 Ni5 O36 175.0(2) . 2_655 ?
O35 Ni5 Na2 95.1(3) . 6 ?
O35 Ni5 Na2 132.2(3) 9_655 6 ?
O34 Ni5 Na2 46.1(3) . 6 ?
O34 Ni5 Na2 88.5(3) 2_655 6 ?
O36 Ni5 Na2 44.3(3) . 6 ?
O36 Ni5 Na2 139.3(3) 2_655 6 ?
O35 Ni5 Na2 132.2(3) . 5_545 ?
O35 Ni5 Na2 95.1(3) 9_655 5_545 ?
O34 Ni5 Na2 88.5(3) . 5_545 ?
O34 Ni5 Na2 46.1(3) 2_655 5_545 ?
O36 Ni5 Na2 139.3(3) . 5_545 ?
O36 Ni5 Na2 44.3(3) 2_655 5_545 ?
Na2 Ni5 Na2 121.0(5) 6 5_545 ?
O40 Ni6 O44 95.65(16) . 9 ?
O40 Ni6 O54 86.1(2) . . ?
O44 Ni6 O54 86.7(2) 9 . ?
O40 Ni6 O53 88.10(19) . . ?
O44 Ni6 O53 91.05(18) 9 . ?
O54 Ni6 O53 173.5(2) . . ?
O40 Ni6 O56 88.0(3) . . ?
O44 Ni6 O56 173.4(3) 9 . ?
O54 Ni6 O56 88.1(3) . . ?
O53 Ni6 O56 94.5(3) . . ?
O40 Ni6 O57 175.1(3) . . ?
O44 Ni6 O57 89.0(3) 9 . ?
O54 Ni6 O57 95.8(3) . . ?
O53 Ni6 O57 90.3(3) . . ?
O56 Ni6 O57 87.6(4) . . ?
O40 Ni6 Ni6 54.82(8) . 10 ?
O44 Ni6 Ni6 55.38(9) 9 10 ?
O54 Ni6 Ni6 116.2(2) . 10 ?
O53 Ni6 Ni6 57.83(9) . 10 ?
O56 Ni6 Ni6 130.9(2) . 10 ?
O57 Ni6 Ni6 127.6(3) . 10 ?
O40 Ni6 Na7 109.5(5) . . ?
O44 Ni6 Na7 139.6(5) 9 . ?
O54 Ni6 Na7 125.0(5) . . ?
O53 Ni6 Na7 59.9(5) . . ?
O56 Ni6 Na7 42.7(5) . . ?
O57 Ni6 Na7 65.8(5) . . ?
Ni6 Ni6 Na7 115.6(5) 10 . ?
O60 Ni7 O60 83.8(4) 13 6 ?
O60 Ni7 O60 180.0(4) 13 . ?
O60 Ni7 O60 96.2(4) 6 . ?
O60 Ni7 O60 96.2(4) 13 10 ?
O60 Ni7 O60 180.0(3) 6 10 ?
O60 Ni7 O60 83.8(4) . 10 ?
O60 Ni7 O47 98.6(3) 13 6 ?
O60 Ni7 O47 76.7(3) 6 6 ?
O60 Ni7 O47 81.4(3) . 6 ?
O60 Ni7 O47 103.3(3) 10 6 ?
O60 Ni7 O47 76.7(3) 13 13 ?
O60 Ni7 O47 98.6(3) 6 13 ?
O60 Ni7 O47 103.3(3) . 13 ?
O60 Ni7 O47 81.4(3) 10 13 ?
O47 Ni7 O47 33.0(4) 6 13 ?
O60 Ni7 O47 81.4(3) 13 10 ?
O60 Ni7 O47 103.3(3) 6 10 ?
O60 Ni7 O47 98.6(3) . 10 ?
O60 Ni7 O47 76.7(3) 10 10 ?
O47 Ni7 O47 180.0(5) 6 10 ?
O47 Ni7 O47 147.0(4) 13 10 ?
O60 Ni7 O47 103.3(3) 13 . ?
O60 Ni7 O47 81.4(3) 6 . ?
O60 Ni7 O47 76.7(3) . . ?
O60 Ni7 O47 98.6(3) 10 . ?
O47 Ni7 O47 147.0(4) 6 . ?
O47 Ni7 O47 180.0(3) 13 . ?
O47 Ni7 O47 33.0(4) 10 . ?
O60 Ni7 Na1 122.1(3) 13 6 ?
O60 Ni7 Na1 44.2(3) 6 6 ?
O60 Ni7 Na1 57.9(3) . 6 ?
O60 Ni7 Na1 135.8(3) 10 6 ?
O47 Ni7 Na1 53.8(2) 6 6 ?
O47 Ni7 Na1 86.6(2) 13 6 ?
O47 Ni7 Na1 126.2(2) 10 6 ?
O47 Ni7 Na1 93.4(2) . 6 ?
O60 Ni7 Na1 57.9(3) 13 10 ?
O60 Ni7 Na1 135.8(3) 6 10 ?
O60 Ni7 Na1 122.1(3) . 10 ?
O60 Ni7 Na1 44.2(3) 10 10 ?
O47 Ni7 Na1 126.2(2) 6 10 ?
O47 Ni7 Na1 93.4(2) 13 10 ?
O47 Ni7 Na1 53.8(2) 10 10 ?
O47 Ni7 Na1 86.6(2) . 10 ?
Na1 Ni7 Na1 180.0 6 10 ?
O60 Ni7 Na1 44.2(3) 13 13 ?
O60 Ni7 Na1 122.1(3) 6 13 ?
O60 Ni7 Na1 135.8(3) . 13 ?
O60 Ni7 Na1 57.9(3) 10 13 ?
O47 Ni7 Na1 86.6(2) 6 13 ?
O47 Ni7 Na1 53.8(2) 13 13 ?
O47 Ni7 Na1 93.4(2) 10 13 ?
O47 Ni7 Na1 126.2(2) . 13 ?
Na1 Ni7 Na1 138.4(3) 6 13 ?
Na1 Ni7 Na1 41.6(3) 10 13 ?
O60 Ni7 Na1 135.8(3) 13 . ?
O60 Ni7 Na1 57.9(3) 6 . ?
O60 Ni7 Na1 44.2(3) . . ?
O60 Ni7 Na1 122.1(3) 10 . ?
O47 Ni7 Na1 93.4(2) 6 . ?
O47 Ni7 Na1 126.2(2) 13 . ?
O47 Ni7 Na1 86.6(2) 10 . ?
O47 Ni7 Na1 53.8(2) . . ?
Na1 Ni7 Na1 41.6(3) 6 . ?
Na1 Ni7 Na1 138.4(3) 10 . ?
Na1 Ni7 Na1 180.0(3) 13 . ?
O59 Ni8 O37 95.5(3) . 15_556 ?
O59 Ni8 O49 158.7(4) . . ?
O37 Ni8 O49 94.2(2) 15_556 . ?
O59 Ni8 O55 91.4(4) . . ?
O37 Ni8 O55 88.6(3) 15_556 . ?
O49 Ni8 O55 107.8(3) . . ?
O59 Ni8 Ni8 52.2(2) . 10_556 ?
O37 Ni8 Ni8 55.92(9) 15_556 10_556 ?
O49 Ni8 Ni8 146.2(2) . 10_556 ?
O55 Ni8 Ni8 60.94(13) . 10_556 ?
O59 Ni8 O50 87.1(5) . 11_556 ?
O37 Ni8 O50 170.2(4) 15_556 11_556 ?
O49 Ni8 O50 86.5(4) . 11_556 ?
O55 Ni8 O50 81.9(4) . 11_556 ?
Ni8 Ni8 O50 120.1(4) 10_556 11_556 ?
O59 Ni8 O48 87.7(4) . . ?
O37 Ni8 O48 76.61(17) 15_556 . ?
O49 Ni8 O48 76.2(3) . . ?
O55 Ni8 O48 165.0(2) . . ?
Ni8 Ni8 O48 107.50(11) 10_556 . ?
O50 Ni8 O48 112.9(4) 11_556 . ?
O59 Ni8 Na6 122.5(8) . 8 ?
O37 Ni8 Na6 99.2(7) 15_556 8 ?
O49 Ni8 Na6 74.3(7) . 8 ?
O55 Ni8 Na6 34.5(7) . 8 ?
Ni8 Ni8 Na6 93.7(7) 10_556 8 ?
O50 Ni8 Na6 71.6(8) 11_556 8 ?
O48 Ni8 Na6 149.8(7) . 8 ?
O37 P1 O25 111.3(2) . . ?
O37 P1 O6 109.37(15) . 10 ?
O25 P1 O6 108.37(14) . 10 ?
O37 P1 O6 109.37(15) . . ?
O25 P1 O6 108.37(14) . . ?
O6 P1 O6 110.0(2) 10 . ?
O18 P2 O18 106.7(2) . 10 ?
O18 P2 O30 110.17(14) . 13 ?
O18 P2 O30 110.17(14) 10 13 ?
O18 P2 O8 109.84(14) . . ?
O18 P2 O8 109.84(14) 10 . ?
O30 P2 O8 110.0(2) 13 . ?
O29 P3 O7 110.12(14) . 13 ?
O29 P3 O7 110.12(14) . 6 ?
O7 P3 O7 111.4(2) 13 6 ?
O29 P3 O35 112.6(2) . . ?
O7 P3 O35 106.21(14) 13 . ?
O7 P3 O35 106.21(14) 6 . ?
O5 P4 O5 106.7(2) 10 . ?
O5 P4 O51 109.90(15) 10 . ?
O5 P4 O51 109.90(15) . . ?
O5 P4 O20 109.06(15) 10 . ?
O5 P4 O20 109.06(15) . . ?
O51 P4 O20 112.1(2) . . ?
O3 P5 O21 111.27(16) 6 6 ?
O3 P5 O17 106.97(17) 6 . ?
O21 P5 O17 112.56(17) 6 . ?
O3 P5 O39 109.07(18) 6 . ?
O21 P5 O39 108.41(18) 6 . ?
O17 P5 O39 108.48(19) . . ?
O23 P6 O40 111.7(3) . . ?
O23 P6 O15 109.23(15) . 10 ?
O40 P6 O15 108.33(16) . 10 ?
O23 P6 O15 109.23(15) . . ?
O40 P6 O15 108.33(16) . . ?
O15 P6 O15 110.0(2) 10 . ?
O28 P7 O4 112.85(17) . . ?
O28 P7 O11 112.93(17) . . ?
O4 P7 O11 104.07(17) . . ?
O28 P7 O41 108.98(17) . . ?
O4 P7 O41 107.77(18) . . ?
O11 P7 O41 110.06(18) . . ?
O28 P7 Na1 130.3(2) . . ?
O4 P7 Na1 48.5(2) . . ?
O11 P7 Na1 55.6(2) . . ?
O41 P7 Na1 120.5(2) . . ?
O42 P8 O26 115.36(15) . . ?
O42 P8 O26 115.36(15) . 10 ?
O26 P8 O26 105.3(2) . 10 ?
O42 P8 O43 104.9(2) . . ?
O26 P8 O43 107.79(15) . . ?
O26 P8 O43 107.79(15) 10 . ?
O44 P9 O14 108.92(16) . . ?
O44 P9 O14 108.92(16) . 10 ?
O14 P9 O14 108.5(3) . 10 ?
O44 P9 O38 110.6(3) . . ?
O14 P9 O38 109.93(16) . . ?
O14 P9 O38 109.93(16) 10 . ?
O16 P10 O45 109.7(2) . . ?
O16 P10 O31 113.00(19) . . ?
O45 P10 O31 112.6(2) . . ?
O16 P10 O46 108.1(2) . . ?
O45 P10 O46 107.6(2) . . ?
O31 P10 O46 105.42(19) . . ?
Mo4 O1 Mo1 82.93(11) . . ?
Mo4 O1 Ni1 132.24(15) . . ?
Mo1 O1 Ni1 135.54(15) . . ?
Mo4 O2 Mo1 83.50(11) . . ?
Mo4 O2 Ni4 134.54(15) . . ?
Mo1 O2 Ni4 138.07(15) . . ?
P5 O3 Mo1 139.13(19) 6 . ?
P5 O3 Na1 122.7(2) 6 . ?
Mo1 O3 Na1 96.85(19) . . ?
P7 O4 Mo1 144.17(19) . . ?
P7 O4 Na1 102.3(3) . . ?
Mo1 O4 Na1 111.7(3) . . ?
P4 O5 Mo1 122.37(16) . . ?
P1 O6 Mo2 137.72(18) . . ?
P3 O7 Mo2 136.01(17) 13 . ?
P2 O8 Mo2 114.80(9) . 10 ?
P2 O8 Mo2 114.80(9) . . ?
Mo2 O8 Mo2 129.34(16) 10 . ?
Mo2 O10 Mo3 82.46(10) . . ?
Mo2 O10 Ni3 130.90(14) . 6 ?
Mo3 O10 Ni3 136.23(14) . 6 ?
P7 O11 Mo3 139.02(19) . . ?
P7 O11 Na1 94.1(3) . . ?
Mo3 O11 Na1 126.6(3) . . ?
Mo2 O12 Mo3 83.31(10) . . ?
Mo2 O12 Ni2 132.05(14) . . ?
Mo3 O12 Ni2 141.73(14) . . ?
P9 O14 Mo4 138.6(2) . . ?
P6 O15 Mo4 135.79(19) . . ?
P10 O16 Ni1 123.6(2) . . ?
P5 O17 Mo3 138.30(18) . . ?
P2 O18 Mo3 123.59(16) . . ?
P4 O20 Mo4 114.77(9) . 10 ?
P4 O20 Mo4 114.77(9) . . ?
Mo4 O20 Mo4 128.68(18) 10 . ?
P5 O21 Ni3 133.37(17) 6 . ?
P5 O21 Ni1 133.80(16) 6 . ?
Ni3 O21 Ni1 92.77(11) . . ?
Ni2 O22 Ni2 100.31(17) 10 . ?
P6 O23 Ni1 131.07(14) . 10 ?
P6 O23 Ni1 131.07(14) . . ?
Ni1 O23 Ni1 84.97(16) 10 . ?
Ni1 O24 Ni1 81.88(13) 10 . ?
Ni1 O24 Ni3 87.67(6) 10 10 ?
Ni1 O24 Ni3 145.1(2) . 10 ?
Ni1 O24 Ni3 145.1(2) 10 . ?
Ni1 O24 Ni3 87.67(6) . . ?
Ni3 O24 Ni3 82.17(13) 10 . ?
P1 O25 Ni2 126.41(11) . . ?
P1 O25 Ni2 126.41(11) . 10 ?
Ni2 O25 Ni2 100.26(17) . 10 ?
P8 O26 Ni2 121.57(17) . . ?
P8 O26 Ni4 121.78(17) . . ?
Ni2 O26 Ni4 99.04(12) . . ?
P7 O28 Ni2 130.79(18) . . ?
P7 O28 Ni4 130.78(18) . . ?
Ni2 O28 Ni4 98.09(12) . . ?
P3 O29 Ni3 129.92(13) . 10 ?
P3 O29 Ni3 129.92(13) . . ?
Ni3 O29 Ni3 84.94(14) 10 . ?
P2 O30 Ni3 120.84(16) 13 10 ?
P2 O30 Ni3 120.84(16) 13 . ?
Ni3 O30 Ni3 88.16(16) 10 . ?
P10 O31 Ni3 125.26(18) . . ?
Ni4 O32 Ni4 105.81(19) 10 . ?
Ni5 O34 Na2 98.7(4) . 6 ?
P3 O35 Ni5 127.42(10) . 9_655 ?
P3 O35 Ni5 127.42(10) . . ?
Ni5 O35 Ni5 101.18(17) 9_655 . ?
Ni5 O36 Na2 100.7(3) . 6 ?
P1 O37 Ni8 144.99(11) . 15_455 ?
P1 O37 Ni8 144.99(11) . 8_455 ?
Ni8 O37 Ni8 68.15(18) 15_455 8_455 ?
P9 O38 Ni4 125.70(15) . 10 ?
P9 O38 Ni4 125.70(15) . . ?
Ni4 O38 Ni4 94.80(18) 10 . ?
P5 O39 Na8 120.5(6) . 16_556 ?
P6 O40 Ni6 144.06(10) . . ?
P6 O40 Ni6 144.06(10) . 10 ?
Ni6 O40 Ni6 70.37(16) . 10 ?
P9 O44 Ni6 143.50(12) . 2 ?
P9 O44 Ni6 143.50(12) . 9 ?
Ni6 O44 Ni6 69.24(17) 2 9 ?
P10 O46 Na2 141.8(4) . 5_545 ?
P10 O46 Na7 129.1(6) . 10 ?
Na2 O46 Na7 81.4(7) 5_545 10 ?
O47 O47 Ni7 73.5(2) 10 . ?
O47 O47 Na1 162.3(2) 10 . ?
Ni7 O47 Na1 90.4(3) . . ?
Ni8 O48 Na5 119.2(6) . . ?
Ni8 O48 Na5 94.1(5) . 6 ?
Na5 O48 Na5 26.2(10) . 6 ?
O9W O50 Ni8 102.4(11) . 11 ?
O9W O50 Na8 71.8(11) . . ?
Ni8 O50 Na8 129.4(8) 11 . ?
P4 O51 Ni1 119.24(16) . 10 ?
P4 O51 Ni1 119.24(16) . . ?
Ni1 O51 Ni1 87.91(16) 10 . ?
Mo1 O52 Na8 124.5(6) . 11_556 ?
Ni6 O53 Ni6 64.34(18) . 10 ?
Ni6 O53 Na6 108.9(10) . 14_545 ?
Ni6 O53 Na6 155.6(10) 10 14_545 ?
Ni6 O53 Na6 155.6(10) . 5_545 ?
Ni6 O53 Na6 108.9(10) 10 5_545 ?
Na6 O53 Na6 67(2) 14_545 5_545 ?
Ni6 O53 Na7 141.4(6) . 10 ?
Ni6 O53 Na7 81.0(6) 10 10 ?
Na6 O53 Na7 95.5(12) 14_545 10 ?
Na6 O53 Na7 29.0(11) 5_545 10 ?
Ni6 O53 Na7 81.0(6) . . ?
Ni6 O53 Na7 141.4(6) 10 . ?
Na6 O53 Na7 29.0(11) 14_545 . ?
Na6 O53 Na7 95.5(12) 5_545 . ?
Na7 O53 Na7 123.5(11) 10 . ?
Ni6 O54 Na4 116.0(9) . . ?
Ni8 O55 Ni8 58.1(3) 10_556 . ?
Ni8 O55 Na6 156.0(13) 10_556 8 ?
Ni8 O55 Na6 106.5(12) . 8 ?
Ni8 O55 Na6 106.5(12) 10_556 15_556 ?
Ni8 O55 Na6 156.0(13) . 15_556 ?
Na6 O55 Na6 81(2) 8 15_556 ?
O58 O56 Ni6 88.6(6) . . ?
O58 O56 Na7 70.1(9) . . ?
Ni6 O56 Na7 98.4(8) . . ?
Na8 O57 Ni6 120.6(8) . . ?
O56 O58 Na3 173.9(8) . . ?
O56 O58 Na7 74.1(9) . . ?
Na3 O58 Na7 101.8(9) . . ?
O56 O58 Na6 106.5(12) . 14_545 ?
Na3 O58 Na6 70.7(10) . 14_545 ?
Na7 O58 Na6 34.8(12) . 14_545 ?
Ni8 O59 Ni8 75.6(5) . 10_556 ?
Ni7 O60 Na1 101.0(4) . . ?
Ni7 O60 Na1 86.7(3) . 6 ?
Na1 O60 Na1 53.4(4) . 6 ?
Na2 O4W Na2 143.1(7) 8 5_545 ?
Na1 O5W O5W 115.5(7) . 6 ?
Na1 O5W Na1 88.1(9) . 6 ?
O5W O5W Na1 29.0(4) 6 6 ?
Na1 O5W Na5 153.2(10) . 6 ?
O5W O5W Na5 89.3(6) 6 6 ?
Na1 O5W Na5 117.8(7) 6 6 ?
Na1 O5W Na5 170.2(11) . . ?
O5W O5W Na5 61.4(5) 6 . ?
Na1 O5W Na5 90.0(6) 6 . ?
Na5 O5W Na5 27.9(9) 6 . ?
O8W O7W Na2 131.3(16) 6 6 ?
O8W O7W Na6 67.6(15) 6 6 ?
Na2 O7W Na6 115.2(13) 6 6 ?
O8W O7W Na7 95.4(14) 6 9_655 ?
Na2 O7W Na7 93.4(9) 6 9_655 ?
Na6 O7W Na7 28.3(11) 6 9_655 ?
O7W O8W Na6 84.4(17) 6 . ?
O7W O8W Na2 29.5(11) 6 . ?
Na6 O8W Na2 92.2(13) . . ?
O50 O9W Na8 76.0(12) . . ?
O50 O9W Na7 107.9(13) . . ?
Na8 O9W Na7 55.6(9) . . ?
O50 O9W Na6 112.0(14) . 14_545 ?
Na8 O9W Na6 84.7(12) . 14_545 ?
Na7 O9W Na6 30.3(11) . 14_545 ?
O5W Na1 O5W 35.4(6) . 6 ?
O5W Na1 O4 110.3(7) . . ?
O5W Na1 O4 143.8(5) 6 . ?
O5W Na1 O60 127.4(7) . . ?
O5W Na1 O60 94.9(5) 6 . ?
O4 Na1 O60 109.5(4) . . ?
O5W Na1 Na1 63.2(7) . 6 ?
O5W Na1 Na1 28.7(4) 6 6 ?
O4 Na1 Na1 171.7(4) . 6 ?
O60 Na1 Na1 73.3(3) . 6 ?
O5W Na1 O11 96.7(7) . . ?
O5W Na1 O11 120.5(5) 6 . ?
O4 Na1 O11 59.4(2) . . ?
O60 Na1 O11 133.3(4) . . ?
Na1 Na1 O11 124.7(7) 6 . ?
O5W Na1 O3 99.4(8) . . ?
O5W Na1 O3 102.5(5) 6 . ?
O4 Na1 O3 64.5(3) . . ?
O60 Na1 O3 69.0(3) . . ?
Na1 Na1 O3 110.6(5) 6 . ?
O11 Na1 O3 123.8(3) . . ?
O5W Na1 O47 157.9(9) . . ?
O5W Na1 O47 131.4(5) 6 . ?
O4 Na1 O47 84.8(3) . . ?
O60 Na1 O47 56.6(3) . . ?
Na1 Na1 O47 102.9(3) 6 . ?
O11 Na1 O47 76.8(3) . . ?
O3 Na1 O47 101.7(3) . . ?
O5W Na1 O60 104.9(8) . 6 ?
O5W Na1 O60 78.9(4) 6 6 ?
O4 Na1 O60 134.9(4) . 6 ?
O60 Na1 O60 66.8(4) . 6 ?
Na1 Na1 O60 53.4(3) 6 6 ?
O11 Na1 O60 89.7(3) . 6 ?
O3 Na1 O60 135.6(4) . 6 ?
O47 Na1 O60 54.6(3) . 6 ?
O5W Na1 P7 105.1(7) . . ?
O5W Na1 P7 138.9(5) 6 . ?
O4 Na1 P7 29.24(12) . . ?
O60 Na1 P7 126.1(4) . . ?
Na1 Na1 P7 154.2(6) 6 . ?
O11 Na1 P7 30.22(11) . . ?
O3 Na1 P7 93.6(3) . . ?
O47 Na1 P7 80.0(2) . . ?
O60 Na1 P7 114.5(3) 6 . ?
O5W Na1 Ni7 132.0(8) . . ?
O5W Na1 Ni7 97.7(4) 6 . ?
O4 Na1 Ni7 117.7(3) . . ?
O60 Na1 Ni7 34.8(2) . . ?
Na1 Na1 Ni7 69.19(14) 6 . ?
O11 Na1 Ni7 105.6(3) . . ?
O3 Na1 Ni7 102.2(3) . . ?
O47 Na1 Ni7 35.81(17) . . ?
O60 Na1 Ni7 35.47(17) 6 . ?
P7 Na1 Ni7 115.6(3) . . ?
O5W Na1 Mo1 115.9(8) . . ?
O5W Na1 Mo1 134.0(5) 6 . ?
O4 Na1 Mo1 31.68(16) . . ?
O60 Na1 Mo1 83.9(3) . . ?
Na1 Na1 Mo1 144.7(6) 6 . ?
O11 Na1 Mo1 90.5(2) . . ?
O3 Na1 Mo1 34.61(13) . . ?
O47 Na1 Mo1 85.5(3) . . ?
O60 Na1 Mo1 138.9(3) 6 . ?
P7 Na1 Mo1 60.58(16) . . ?
Ni7 Na1 Mo1 106.0(2) . . ?
O7W Na2 O2W 108.6(10) 6 . ?
O7W Na2 O46 107.1(9) 6 5_455 ?
O2W Na2 O46 116.3(7) . 5_455 ?
O7W Na2 O36 88.3(8) 6 6 ?
O2W Na2 O36 153.7(7) . 6 ?
O46 Na2 O36 75.5(5) 5_455 6 ?
O7W Na2 O34 106.7(8) 6 6 ?
O2W Na2 O34 85.5(5) . 6 ?
O46 Na2 O34 130.2(7) 5_455 6 ?
O36 Na2 O34 70.1(4) 6 6 ?
O7W Na2 O8W 19.2(7) 6 . ?
O2W Na2 O8W 126.5(9) . . ?
O46 Na2 O8W 100.9(7) 5_455 . ?
O36 Na2 O8W 69.1(6) 6 . ?
O34 Na2 O8W 99.2(6) 6 . ?
O7W Na2 O4W 175.3(10) 6 5_455 ?
O2W Na2 O4W 72.8(5) . 5_455 ?
O46 Na2 O4W 75.7(5) 5_455 5_455 ?
O36 Na2 O4W 88.8(5) 6 5_455 ?
O34 Na2 O4W 68.9(5) 6 5_455 ?
O8W Na2 O4W 157.6(8) . 5_455 ?
O7W Na2 Na6 38.7(9) 6 . ?
O2W Na2 Na6 122.0(9) . . ?
O46 Na2 Na6 68.8(8) 5_455 . ?
O36 Na2 Na6 83.8(8) 6 . ?
O34 Na2 Na6 138.3(9) 6 . ?
O8W Na2 Na6 39.9(8) . . ?
O4W Na2 Na6 144.4(9) 5_455 . ?
O7W Na2 Na7 57.7(8) 6 14_455 ?
O2W Na2 Na7 107.8(7) . 14_455 ?
O46 Na2 Na7 55.5(5) 5_455 14_455 ?
O36 Na2 Na7 98.2(6) 6 14_455 ?
O34 Na2 Na7 161.7(7) 6 14_455 ?
O8W Na2 Na7 62.9(7) . 14_455 ?
O4W Na2 Na7 126.4(7) 5_455 14_455 ?
Na6 Na2 Na7 23.4(8) . 14_455 ?
O7W Na2 Ni5 99.8(8) 6 5_455 ?
O2W Na2 Ni5 119.9(5) . 5_455 ?
O46 Na2 Ni5 103.4(6) 5_455 5_455 ?
O36 Na2 Ni5 35.0(2) 6 5_455 ?
O34 Na2 Ni5 35.2(2) 6 5_455 ?
O8W Na2 Ni5 83.7(6) . 5_455 ?
O4W Na2 Ni5 75.8(4) 5_455 5_455 ?
Na6 Na2 Ni5 113.4(8) . 5_455 ?
Na7 Na2 Ni5 132.0(6) 14_455 5_455 ?
O58 Na3 O58 84.7(6) . 10 ?
O58 Na3 Na6 59.3(9) . 14_545 ?
O58 Na3 Na6 98.6(10) 10 14_545 ?
O58 Na3 Na6 98.6(10) . 5_545 ?
O58 Na3 Na6 59.3(9) 10 5_545 ?
Na6 Na3 Na6 58.7(18) 14_545 5_545 ?
O58 Na3 Na7 39.5(6) . . ?
O58 Na3 Na7 103.6(6) 10 . ?
Na6 Na3 Na7 23.0(10) 14_545 . ?
Na6 Na3 Na7 79.2(10) 5_545 . ?
O58 Na3 Na7 103.6(6) . 10 ?
O58 Na3 Na7 39.5(6) 10 10 ?
Na6 Na3 Na7 79.2(10) 14_545 10 ?
Na6 Na3 Na7 23.0(10) 5_545 10 ?
Na7 Na3 Na7 96.8(9) . 10 ?
Na4 Na4 O54 127.8(8) 9 2 ?
Na4 Na4 O54 127.8(8) 9 . ?
O54 Na4 O54 104.5(17) 2 . ?
Na5 Na5 O6W 153(2) 6 16_556 ?
Na5 Na5 O48 106.6(17) 6 . ?
O6W Na5 O48 97.4(9) 16_556 . ?
Na5 Na5 O5W 90.7(6) 6 6 ?
O6W Na5 O5W 81.7(7) 16_556 6 ?
O48 Na5 O5W 131.9(10) . 6 ?
Na5 Na5 O48 47.2(12) 6 6 ?
O6W Na5 O48 116.8(9) 16_556 6 ?
O48 Na5 O48 101.7(7) . 6 ?
O5W Na5 O48 121.7(8) 6 6 ?
Na5 Na5 O5W 61.4(5) 6 . ?
O6W Na5 O5W 108.0(8) 16_556 . ?
O48 Na5 O5W 136.8(10) . . ?
O5W Na5 O5W 29.3(5) 6 . ?
O48 Na5 O5W 97.2(7) 6 . ?
Na5 Na5 Na1 98.6(4) 6 6 ?
O6W Na5 Na1 73.2(6) 16_556 6 ?
O48 Na5 Na1 131.1(8) . 6 ?
O5W Na5 Na1 8.5(3) 6 6 ?
O48 Na5 Na1 125.7(6) 6 6 ?
O5W Na5 Na1 37.3(3) . 6 ?
Na5 Na5 Na1 62.2(4) 6 . ?
O6W Na5 Na1 108.5(7) 16_556 . ?
O48 Na5 Na1 134.1(9) . . ?
O5W Na5 Na1 28.7(4) 6 . ?
O48 Na5 Na1 99.3(5) 6 . ?
O5W Na5 Na1 2.8(3) . . ?
Na1 Na5 Na1 36.9(3) 6 . ?
Na7 Na6 O8W 126(3) 14_455 . ?
Na7 Na6 O55 127(3) 14_455 15_455 ?
O8W Na6 O55 93.0(17) . 15_455 ?
Na7 Na6 O7W 98(2) 14_455 6 ?
O8W Na6 O7W 28.0(8) . 6 ?
O55 Na6 O7W 109.2(18) 15_455 6 ?
Na7 Na6 O58 63.6(19) 14_455 14_455 ?
O8W Na6 O58 128.2(19) . 14_455 ?
O55 Na6 O58 122.6(19) 15_455 14_455 ?
O7W Na6 O58 125.9(18) 6 14_455 ?
Na7 Na6 O53 96(2) 14_455 5_455 ?
O8W Na6 O53 138(2) . 5_455 ?
O55 Na6 O53 58.8(11) 15_455 5_455 ?
O7W Na6 O53 165(2) 6 5_455 ?
O58 Na6 O53 64.2(11) 14_455 5_455 ?
Na7 Na6 Na3 109(2) 14_455 5_455 ?
O8W Na6 Na3 85.1(14) . 5_455 ?
O55 Na6 Na3 109.7(17) 15_455 5_455 ?
O7W Na6 Na3 100.5(15) 6 5_455 ?
O58 Na6 Na3 50.0(8) 14_455 5_455 ?
O53 Na6 Na3 78.0(12) 5_455 5_455 ?
Na7 Na6 Na6 151(2) 14_455 10 ?
O8W Na6 Na6 82.0(12) . 10 ?
O55 Na6 Na6 49.6(12) 15_455 10 ?
O7W Na6 Na6 109.9(11) 6 10 ?
O58 Na6 Na6 93.6(10) 14_455 10 ?
O53 Na6 Na6 56.6(10) 5_455 10 ?
Na3 Na6 Na6 60.7(9) 5_455 10 ?
Na7 Na6 O9W 70(2) 14_455 14_455 ?
O8W Na6 O9W 137.8(19) . 14_455 ?
O55 Na6 O9W 57.2(11) 15_455 14_455 ?
O7W Na6 O9W 129.1(17) 6 14_455 ?
O58 Na6 O9W 93.9(14) 14_455 14_455 ?
O53 Na6 O9W 53.7(9) 5_455 14_455 ?
Na3 Na6 O9W 130.4(16) 5_455 14_455 ?
Na6 Na6 O9W 95.8(9) 10 14_455 ?
Na7 Na6 Na2 79(2) 14_455 . ?
O8W Na6 Na2 47.9(9) . . ?
O55 Na6 Na2 135.2(17) 15_455 . ?
O7W Na6 Na2 26.1(7) 6 . ?
O58 Na6 Na2 101.2(13) 14_455 . ?
O53 Na6 Na2 165.0(17) 5_455 . ?
Na3 Na6 Na2 90.3(11) 5_455 . ?
Na6 Na6 Na2 125.3(7) 10 . ?
O9W Na6 Na2 134.5(15) 14_455 . ?
Na7 Na6 Na8 30.6(16) 14_455 14_455 ?
O8W Na6 Na8 132.3(17) . 14_455 ?
O55 Na6 Na8 96.9(15) 15_455 14_455 ?
O7W Na6 Na8 106.2(15) 6 14_455 ?
O58 Na6 Na8 83.3(12) 14_455 14_455 ?
O53 Na6 Na8 84.5(12) 5_455 14_455 ?
Na3 Na6 Na8 133.3(15) 5_455 14_455 ?
Na6 Na6 Na8 137.0(8) 10 14_455 ?
O9W Na6 Na8 42.1(8) 14_455 14_455 ?
Na2 Na6 Na8 97.1(11) . 14_455 ?
Na7 Na6 Ni8 103(2) 14_455 8_455 ?
O8W Na6 Ni8 85.8(13) . 8_455 ?
O55 Na6 Ni8 39.0(8) 15_455 8_455 ?
O7W Na6 Ni8 85.7(12) 6 8_455 ?
O58 Na6 Ni8 145.7(16) 14_455 8_455 ?
O53 Na6 Ni8 88.0(12) 5_455 8_455 ?
Na3 Na6 Ni8 146.7(15) 5_455 8_455 ?
Na6 Na6 Ni8 86.3(7) 10 8_455 ?
O9W Na6 Ni8 52.1(8) 14_455 8_455 ?
Na2 Na6 Ni8 106.8(11) . 8_455 ?
Na8 Na6 Ni8 73.9(9) 14_455 8_455 ?
Na6 Na7 O58 82(2) 14_545 . ?
Na6 Na7 O56 115(2) 14_545 . ?
O58 Na7 O56 35.8(6) . . ?
Na6 Na7 Na8 131(2) 14_545 . ?
O58 Na7 Na8 122.0(14) . . ?
O56 Na7 Na8 88.7(12) . . ?
Na6 Na7 O9W 80(2) 14_545 . ?
O58 Na7 O9W 103.1(11) . . ?
O56 Na7 O9W 95.4(11) . . ?
Na8 Na7 O9W 55.1(9) . . ?
Na6 Na7 O46 100(2) 14_545 10 ?
O58 Na7 O46 73.1(8) . 10 ?
O56 Na7 O46 81.6(8) . 10 ?
Na8 Na7 O46 126.8(12) . 10 ?
O9W Na7 O46 176.2(12) . 10 ?
Na6 Na7 O53 55.1(19) 14_545 . ?
O58 Na7 O53 58.5(7) . . ?
O56 Na7 O53 72.5(8) . . ?
Na8 Na7 O53 98.8(11) . . ?
O9W Na7 O53 49.9(6) . . ?
O46 Na7 O53 126.7(10) 10 . ?
Na6 Na7 O7W 53.5(19) 14_545 9_655 ?
O58 Na7 O7W 112.5(11) . 9_655 ?
O56 Na7 O7W 143.9(12) . 9_655 ?
Na8 Na7 O7W 125.5(13) . 9_655 ?
O9W Na7 O7W 112.8(11) . 9_655 ?
O46 Na7 O7W 69.1(7) 10 9_655 ?
O53 Na7 O7W 108.5(9) . 9_655 ?
Na6 Na7 Ni6 93(2) 14_545 . ?
O58 Na7 Ni6 48.7(6) . . ?
O56 Na7 Ni6 38.9(5) . . ?
Na8 Na7 Ni6 79.2(10) . . ?
O9W Na7 Ni6 59.0(7) . . ?
O46 Na7 Ni6 117.5(9) 10 . ?
O53 Na7 Ni6 39.1(4) . . ?
O7W Na7 Ni6 146.1(10) 9_655 . ?
Na6 Na7 Na3 48.1(19) 14_545 . ?
O58 Na7 Na3 38.7(6) . . ?
O56 Na7 Na3 74.5(8) . . ?
Na8 Na7 Na3 156.1(13) . . ?
O9W Na7 Na3 108.8(10) . . ?
O46 Na7 Na3 68.3(6) 10 . ?
O53 Na7 Na3 60.3(5) . . ?
O7W Na7 Na3 75.5(7) 9_655 . ?
Ni6 Na7 Na3 77.0(6) . . ?
Na6 Na7 Na2 78(2) 14_545 14_545 ?
O58 Na7 Na2 106.1(10) . 14_545 ?
O56 Na7 Na2 124.4(11) . 14_545 ?
Na8 Na7 Na2 124.6(12) . 14_545 ?
O9W Na7 Na2 139.6(11) . 14_545 ?
O46 Na7 Na2 43.0(5) 10 14_545 ?
O53 Na7 Na2 131.0(10) . 14_545 ?
O7W Na7 Na2 28.9(5) 9_655 14_545 ?
Ni6 Na7 Na2 154.5(9) . 14_545 ?
Na3 Na7 Na2 79.3(7) . 14_545 ?
Na6 Na7 Na6 18.9(15) 14_545 5_545 ?
O58 Na7 Na6 67.7(9) . 5_545 ?
O56 Na7 Na6 97.8(11) . 5_545 ?
Na8 Na7 Na6 127.1(13) . 5_545 ?
O9W Na7 Na6 72.0(9) . 5_545 ?
O46 Na7 Na6 106.0(10) 10 5_545 ?
O53 Na7 Na6 37.2(7) . 5_545 ?
O7W Na7 Na6 72.0(9) 9_655 5_545 ?
Ni6 Na7 Na6 74.4(8) . 5_545 ?
Na3 Na7 Na6 42.2(7) . 5_545 ?
Na2 Na7 Na6 94.1(9) 14_545 5_545 ?
O57 Na8 O9W 50.6(7) . . ?
O57 Na8 Na7 90.2(12) . . ?
O9W Na8 Na7 69.3(11) . . ?
O57 Na8 O50 73.6(8) . . ?
O9W Na8 O50 32.3(6) . . ?
Na7 Na8 O50 88.7(11) . . ?
O57 Na8 O3W 95.1(9) . 11 ?
O9W Na8 O3W 135.7(12) . 11 ?
Na7 Na8 O3W 86.4(10) . 11 ?
O50 Na8 O3W 167.7(12) . 11 ?
O57 Na8 O39 172.7(13) . 16_545 ?
O9W Na8 O39 122.2(11) . 16_545 ?
Na7 Na8 O39 87.7(11) . 16_545 ?
O50 Na8 O39 99.4(9) . 16_545 ?
O3W Na8 O39 91.7(8) 11 16_545 ?
O57 Na8 O52 85.9(9) . 11 ?
O9W Na8 O52 119.4(11) . 11 ?
Na7 Na8 O52 163.0(13) . 11 ?
O50 Na8 O52 106.0(9) . 11 ?
O3W Na8 O52 77.5(7) 11 11 ?
O39 Na8 O52 98.1(8) 16_545 11 ?
O57 Na8 Na6 84.7(10) . 14_545 ?
O9W Na8 Na6 53.2(9) . 14_545 ?
Na7 Na8 Na6 18.1(10) . 14_545 ?
O50 Na8 Na6 70.6(10) . 14_545 ?
O3W Na8 Na6 104.0(10) 11 14_545 ?
O39 Na8 Na6 91.2(10) 16_545 14_545 ?
O52 Na8 Na6 170.6(12) 11 14_545 ?

loop_
_geom_bond_atom_site_label_1
_geom_bond_atom_site_label_2
_geom_bond_distance
_geom_bond_site_symmetry_2
_geom_bond_publ_flag
Mo1 O52 1.678(3) . ?
Mo1 O2 1.957(3) . ?
Mo1 O1 1.980(3) . ?
Mo1 O4 2.059(3) . ?
Mo1 O3 2.083(3) . ?
Mo1 O5 2.191(3) . ?
Mo1 Mo4 2.5981(6) . ?
Mo1 Na1 3.642(10) . ?
Mo2 O9 1.677(3) . ?
Mo2 O12 1.936(3) . ?
Mo2 O10 1.950(3) . ?
Mo2 O6 2.047(3) . ?
Mo2 O7 2.060(3) . ?
Mo2 O8 2.4146(17) . ?
Mo2 Mo3 2.5919(6) . ?
Mo3 O19 1.685(3) . ?
Mo3 O12 1.963(3) . ?
Mo3 O10 1.982(3) . ?
Mo3 O11 2.071(3) . ?
Mo3 O17 2.092(3) . ?
Mo3 O18 2.198(3) . ?
Mo4 O13 1.697(3) . ?
Mo4 O1 1.943(3) . ?
Mo4 O2 1.945(3) . ?
Mo4 O15 2.034(3) . ?
Mo4 O14 2.037(3) . ?
Mo4 O20 2.3802(19) . ?
Ni1 O16 2.004(3) . ?
Ni1 O51 2.025(3) . ?
Ni1 O1 2.049(3) . ?
Ni1 O21 2.065(3) . ?
Ni1 O23 2.081(3) . ?
Ni1 O24 2.145(3) . ?
Ni1 Ni1 2.8111(12) 10 ?
Ni1 Ni3 2.9753(9) . ?
Ni2 O12 2.040(3) . ?
Ni2 O26 2.068(3) . ?
Ni2 O22 2.081(3) . ?
Ni2 O25 2.081(3) . ?
Ni2 O28 2.090(3) . ?
Ni2 O27 2.099(3) . ?
Ni3 O30 2.032(3) . ?
Ni3 O31 2.036(3) . ?
Ni3 O21 2.044(3) . ?
Ni3 O10 2.080(3) 6 ?
Ni3 O29 2.093(3) . ?
Ni3 O24 2.151(3) . ?
Ni3 Ni3 2.8269(11) 10 ?
Ni4 O32 2.043(3) . ?
Ni4 O33 2.057(4) . ?
Ni4 O2 2.067(3) . ?
Ni4 O26 2.112(3) . ?
Ni4 O28 2.121(3) . ?
Ni4 O38 2.214(3) . ?
Ni5 O35 2.036(2) . ?
Ni5 O35 2.036(2) 9_655 ?
Ni5 O34 2.067(4) . ?
Ni5 O34 2.067(4) 2_655 ?
Ni5 O36 2.069(3) . ?
Ni5 O36 2.069(3) 2_655 ?
Ni5 Na2 3.549(15) 6 ?
Ni5 Na2 3.549(15) 5_545 ?
Ni6 O40 1.953(4) . ?
Ni6 O44 1.981(4) 9 ?
Ni6 O54 2.069(7) . ?
Ni6 O53 2.113(5) . ?
Ni6 O56 2.099(9) . ?
Ni6 O57 2.142(10) . ?
Ni6 Ni6 2.251(3) 10 ?
Ni6 Na7 3.31(3) . ?
Ni7 O60 2.047(8) 13 ?
Ni7 O60 2.047(8) 6 ?
Ni7 O60 2.047(8) . ?
Ni7 O60 2.047(8) 10 ?
Ni7 O47 2.061(7) 6 ?
Ni7 O47 2.061(7) 13 ?
Ni7 O47 2.061(7) 10 ?
Ni7 O47 2.061(7) . ?
Ni7 Na1 3.522(9) 6 ?
Ni7 Na1 3.522(9) 10 ?
Ni7 Na1 3.522(9) 13 ?
Ni7 Na1 3.522(9) . ?
Ni8 O59 1.788(9) . ?
Ni8 O37 1.957(4) 15_556 ?
Ni8 O49 2.157(8) . ?
Ni8 O55 2.257(9) . ?
Ni8 Ni8 2.193(4) 10_556 ?
Ni8 O50 2.204(12) 11_556 ?
Ni8 O48 2.203(4) . ?
Ni8 Na6 3.44(4) 8 ?
P1 O37 1.502(4) . ?
P1 O25 1.548(4) . ?
P1 O6 1.544(3) 10 ?
P1 O6 1.544(3) . ?
P2 O18 1.531(3) . ?
P2 O18 1.531(3) 10 ?
P2 O30 1.543(4) 13 ?
P2 O8 1.556(4) . ?
P3 O29 1.521(4) . ?
P3 O7 1.532(3) 13 ?
P3 O7 1.532(3) 6 ?
P3 O35 1.539(4) . ?
P4 O5 1.546(3) 10 ?
P4 O5 1.546(3) . ?
P4 O51 1.557(4) . ?
P4 O20 1.591(4) . ?
P5 O3 1.527(3) 6 ?
P5 O21 1.528(3) 6 ?
P5 O17 1.537(3) . ?
P5 O39 1.565(3) . ?
P6 O23 1.517(4) . ?
P6 O40 1.528(4) . ?
P6 O15 1.550(3) 10 ?
P6 O15 1.550(3) . ?
P7 O28 1.524(3) . ?
P7 O4 1.525(3) . ?
P7 O11 1.540(3) . ?
P7 O41 1.555(3) . ?
P7 Na1 3.051(8) . ?
P8 O42 1.507(4) . ?
P8 O26 1.541(3) . ?
P8 O26 1.541(3) 10 ?
P8 O43 1.596(4) . ?
P9 O44 1.500(5) . ?
P9 O14 1.547(3) . ?
P9 O14 1.547(3) 10 ?
P9 O38 1.551(5) . ?
P10 O16 1.527(4) . ?
P10 O45 1.537(4) . ?
P10 O31 1.554(3) . ?
P10 O46 1.585(4) . ?
O3 P5 1.527(3) 6 ?
O3 Na1 2.748(11) . ?
O4 Na1 2.337(9) . ?
O7 P3 1.532(3) 13 ?
O8 Mo2 2.4146(17) 10 ?
O10 Ni3 2.080(3) 6 ?
O11 Na1 2.525(9) . ?
O20 Mo4 2.3802(19) 10 ?
O21 P5 1.528(3) 6 ?
O22 Ni2 2.081(3) 10 ?
O23 Ni1 2.081(3) 10 ?
O24 Ni1 2.145(3) 10 ?
O24 Ni3 2.151(3) 10 ?
O25 Ni2 2.081(3) 10 ?
O29 Ni3 2.093(3) 10 ?
O30 P2 1.543(4) 13 ?
O30 Ni3 2.032(3) 10 ?
O32 Ni4 2.043(3) 10 ?
O34 Na2 2.588(14) 6 ?
O35 Ni5 2.036(2) 9_655 ?
O36 Na2 2.525(16) 6 ?
O37 Ni8 1.957(4) 15_455 ?
O37 Ni8 1.957(4) 8_455 ?
O38 Ni4 2.214(3) 10 ?
O39 Na8 2.52(2) 16_556 ?
O40 Ni6 1.953(4) 10 ?
O44 Ni6 1.981(4) 2 ?
O44 Ni6 1.981(4) 9 ?
O46 Na2 2.405(15) 5_545 ?
O46 Na7 2.90(3) 10 ?
O47 O47 1.170(15) 10 ?
O47 Na1 2.842(11) . ?
O48 Na5 2.28(2) . ?
O48 Na5 2.97(2) 6 ?
O50 O9W 1.29(2) . ?
O50 Ni8 2.204(12) 11 ?
O50 Na8 2.35(3) . ?
O51 Ni1 2.025(3) 10 ?
O52 Na8 2.55(2) 11_556 ?
O53 Ni6 2.113(5) 10 ?
O53 Na6 2.39(4) 14_545 ?
O53 Na6 2.39(4) 5_545 ?
O53 Na7 2.90(3) 10 ?
O53 Na7 2.90(3) . ?
O54 Na4 2.51(3) . ?
O55 Ni8 2.257(9) 10_556 ?
O55 Na6 2.03(4) 8 ?
O55 Na6 2.03(4) 15_556 ?
O56 O58 1.380(14) . ?
O56 Na7 2.27(3) . ?
O57 Na8 2.08(3) . ?
O58 Na3 2.180(13) . ?
O58 Na7 2.22(3) . ?
O58 Na6 2.45(4) 14_545 ?
O59 Ni8 1.788(9) 10_556 ?
O60 Na1 2.502(12) . ?
O60 Na1 2.987(12) 6 ?
O2W Na2 2.167(17) . ?
O3W Na8 2.52(3) 11_556 ?
O4W Na2 2.698(17) 8 ?
O4W Na2 2.698(17) 5_545 ?
O5W Na1 1.202(15) . ?
O5W O5W 1.44(2) 6 ?
O5W Na1 2.234(14) 6 ?
O5W Na5 2.57(2) 6 ?
O5W Na5 2.93(2) . ?
O6W Na5 2.30(3) 16_545 ?
O7W O8W 1.13(2) 6 ?
O7W Na2 1.69(2) 6 ?
O7W Na6 2.40(4) 6 ?
O7W Na7 2.95(3) 9_655 ?
O8W O7W 1.13(2) 6 ?
O8W Na6 2.23(4) . ?
O8W Na2 2.58(2) . ?
O9W Na8 2.30(3) . ?
O9W Na7 2.63(3) . ?
O9W Na6 2.75(4) 14_545 ?
O10W O10W 0.82(5) 4_554 ?
Na1 O5W 2.234(14) 6 ?
Na1 Na1 2.502(17) 6 ?
Na1 O60 2.987(12) 6 ?
Na2 O7W 1.69(2) 6 ?
Na2 O46 2.405(15) 5_455 ?
Na2 O36 2.525(16) 6 ?
Na2 O34 2.588(14) 6 ?
Na2 O4W 2.698(17) 5_455 ?
Na2 Na6 3.47(4) . ?
Na2 Na7 3.48(3) 14_455 ?
Na2 Ni5 3.549(15) 5_455 ?
Na3 O58 2.180(13) 10 ?
Na3 Na6 2.69(4) 14_545 ?
Na3 Na6 2.69(4) 5_545 ?
Na3 Na7 3.41(3) . ?
Na3 Na7 3.41(3) 10 ?
Na4 Na4 1.00(9) 9 ?
Na4 O54 2.51(3) 2 ?
Na5 Na5 1.37(5) 6 ?
Na5 O6W 2.30(3) 16_556 ?
Na5 O5W 2.57(2) 6 ?
Na5 O48 2.97(2) 6 ?
Na5 Na1 3.685(19) 6 ?
Na6 Na7 1.41(5) 14_455 ?
Na6 O55 2.03(4) 15_455 ?
Na6 O7W 2.40(4) 6 ?
Na6 O58 2.45(4) 14_455 ?
Na6 O53 2.39(4) 5_455 ?
Na6 Na3 2.69(4) 5_455 ?
Na6 Na6 2.63(8) 10 ?
Na6 O9W 2.75(4) 14_455 ?
Na6 Na8 3.42(5) 14_455 ?
Na6 Ni8 3.44(4) 8_455 ?
Na7 Na6 1.41(5) 14_545 ?
Na7 Na8 2.32(4) . ?
Na7 O46 2.90(3) 10 ?
Na7 O7W 2.95(3) 9_655 ?
Na7 Na2 3.48(3) 14_545 ?
Na7 Na6 3.93(5) 5_545 ?
Na8 O3W 2.52(3) 11 ?
Na8 O39 2.52(2) 16_545 ?
Na8 O52 2.55(2) 11 ?
Na8 Na6 3.42(5) 14_545 ?
